data_2207832
loop_
_publ_author_name
'Jia-Ning Xu'
'Jin-Peng Zhang'
'Qian Wang'
'Xiao-Tong Zhu'
'Shu-Jiang Tu'

_publ_section_title 9-(4-Bromophenyl)-3,3,6,6-tetramethyl-3,4,5,6,9,10-hexahydroacridine-1,8(2<i>H</i>,7<i>H</i>)-dione
_journal_coeditor_code LH6563
_journal_issue 1
_journal_name_full 'Acta Crystallographica Section E'
_journal_page_first o226
_journal_page_last o227
_journal_paper_doi 10.1107/S1600536805041127
_journal_volume 62
_journal_year 2006
_chemical_formula_iupac 'C23 H26 Br N O2'
_chemical_formula_moiety 'C23 H26 Br N O2'
_chemical_formula_sum 'C23 H26 Br N O2'
_chemical_formula_weight 428.36
_chemical_melting_point_gt 574
_chemical_name_systematic
;
9-(4-Bromophenyl)-3,3,6,6-tetramethyl-3,4,5,6,9,10-hexahydroacridine-
1,8(2H,7H)-dione
;
_space_group_IT_number 33
_symmetry_cell_setting orthorhombic
_symmetry_space_group_name_Hall 'P 2c -2n'
_symmetry_space_group_name_H-M 'P n a 21'
_atom_sites_solution_primary direct
_audit_creation_method SHELXL-97
_cell_angle_alpha 90.00
_cell_angle_beta 90.00
_cell_angle_gamma 90.00
_cell_formula_units_Z 4
_cell_length_a 14.1598(16)
_cell_length_b 14.0629(16)
_cell_length_c 10.8624(12)
_cell_measurement_reflns_used 2822
_cell_measurement_temperature 294(2)
_cell_measurement_theta_max 22.96
_cell_measurement_theta_min 2.77
_cell_volume 2163.0(4)
_computing_cell_refinement 'SAINT (Bruker, 1999)'
_computing_data_collection 'SMART (Bruker, 1998)'
_computing_data_reduction SAINT
_computing_molecular_graphics 'SHELXTL (Sheldrick, 1997b) and PLATON (Spek, 2003)'
_computing_publication_material SHELXTL
_computing_structure_refinement 'SHELXL97 (Sheldrick, 1997a)'
_computing_structure_solution 'SHELXS97 (Sheldrick, 1997a)'
_diffrn_ambient_temperature 294(2)
_diffrn_measured_fraction_theta_full 1.000
_diffrn_measured_fraction_theta_max 1.000
_diffrn_measurement_device_type 'Bruker SMART CCD area-detector'
_diffrn_measurement_method '\f and \w'
_diffrn_radiation_monochromator graphite
_diffrn_radiation_source 'fine-focus sealed tube'
_diffrn_radiation_type MoK\a
_diffrn_radiation_wavelength 0.71073
_diffrn_reflns_av_R_equivalents 0.0524
_diffrn_reflns_av_sigmaI/netI 0.0563
_diffrn_reflns_limit_h_max 17
_diffrn_reflns_limit_h_min -17
_diffrn_reflns_limit_k_max 17
_diffrn_reflns_limit_k_min -16
_diffrn_reflns_limit_l_max 6
_diffrn_reflns_limit_l_min -13
_diffrn_reflns_number 11747
_diffrn_reflns_theta_full 26.35
_diffrn_reflns_theta_max 26.35
_diffrn_reflns_theta_min 2.04
_exptl_absorpt_coefficient_mu 1.917
_exptl_absorpt_correction_T_max 0.736
_exptl_absorpt_correction_T_min 0.610
_exptl_absorpt_correction_type multi-scan
_exptl_absorpt_process_details '(SADABS; Sheldrick, 1996)'
_exptl_crystal_colour yellow
_exptl_crystal_density_diffrn 1.315
_exptl_crystal_density_method 'not measured'
_exptl_crystal_description block
_exptl_crystal_F_000 888
_exptl_crystal_size_max 0.26
_exptl_crystal_size_mid 0.20
_exptl_crystal_size_min 0.16
_refine_diff_density_max 0.420
_refine_diff_density_min -0.539
_refine_ls_abs_structure_details 'Flack (1983), 750 Friedel pairs'
_refine_ls_abs_structure_Flack 0.003(13)
_refine_ls_extinction_method none
_refine_ls_goodness_of_fit_ref 0.998
_refine_ls_hydrogen_treatment mixed
_refine_ls_matrix_type full
_refine_ls_number_parameters 252
_refine_ls_number_reflns 3083
_refine_ls_number_restraints 2
_refine_ls_restrained_S_all 0.998
_refine_ls_R_factor_all 0.0800
_refine_ls_R_factor_gt 0.0369
_refine_ls_shift/su_max 0.000
_refine_ls_shift/su_mean 0.000
_refine_ls_structure_factor_coef Fsqd
_refine_ls_weighting_details 'calc w=1/[\s^2^(Fo^2^)+(0.0196P)^2^+1.345P] where P=(Fo^2^+2Fc^2^)/3'
_refine_ls_weighting_scheme calc
_refine_ls_wR_factor_gt 0.0749
_refine_ls_wR_factor_ref 0.0906
_reflns_number_gt 2016
_reflns_number_total 3083
_reflns_threshold_expression I>2\s(I)
_cod_data_source_file lh6563.cif
_cod_data_source_block I
_cod_depositor_comments
;
The following automatic conversions were performed:
'_symmetry_cell_setting' value 'Orthorhombic' changed to 'orthorhombic'
according to '/home/saulius/struct/CIF-dictionaries/cif_core.dic'
dictionary named 'cif_core.dic' version 2.4.1 from 2010-06-29.

Automatic conversion script
Id: cif_fix_enum 1527 2010-12-29 10:47:43Z saulius 

The following automatic conversions were performed:

'_chemical_melting_point' tag was changed to
'_chemical_melting_point_gt' since the value was specified 'more
than' ('>') a certain temperature. The value '>574' was changed to
'574' - it should be numeric and without a unit designator.

Automatic conversion script
Id: cif_fix_values 1646 2011-03-28 12:23:43Z adriana 

The following automatic conversions were performed:

'_chemical_melting_point' tag was changed to
'_chemical_melting_point_gt' since the value was specified 'more
than' ('>') a certain temperature. The value '>574' was changed to
'574' - it should be numeric and without a unit
designator.

'_symmetry_cell_setting' value 'Orthorhombic' changed to
'orthorhombic' according to
/home/saulius/struct/CIF-dictionaries/cif_core.dic dictionary named
'cif_core.dic' version 2.4.1 from 2010-06-29.

Automatic conversion script
Id: cif_fix_values 1715 2011-07-08 13:25:40Z adriana 
;
_cod_database_code 2207832
_cod_database_fobs_code 2207832

loop_
_symmetry_equiv_pos_as_xyz
'x, y, z'
'-x, -y, z+1/2'
'x+1/2, -y+1/2, z'
'-x+1/2, y+1/2, z+1/2'

loop_
_atom_site_label
_atom_site_fract_x
_atom_site_fract_y
_atom_site_fract_z
_atom_site_U_iso_or_equiv
_atom_site_adp_type
_atom_site_calc_flag
_atom_site_refinement_flags
_atom_site_occupancy
_atom_site_type_symbol
Br1 0.80581(4) 0.86019(5) 0.05271(7) 0.1019(3) Uani d . 1 Br
O1 0.6134(2) 0.4835(2) 0.3398(3) 0.0626(9) Uani d . 1 O
O2 0.76103(19) 0.7332(2) 0.6366(3) 0.0575(9) Uani d . 1 O
N1 0.4359(2) 0.7000(3) 0.5773(4) 0.0493(11) Uani d D 1 N
H1 0.3813(16) 0.715(3) 0.608(4) 0.063(15) Uiso d D 1 H
C1 0.5363(3) 0.5144(3) 0.3745(4) 0.0477(12) Uani d . 1 C
C2 0.4449(4) 0.4714(3) 0.3287(5) 0.0585(13) Uani d . 1 C
H2A 0.4565 0.4061 0.3041 0.070 Uiso calc R 1 H
H2B 0.4241 0.5062 0.2565 0.070 Uiso calc R 1 H
C3 0.3663(3) 0.4728(3) 0.4247(5) 0.0509(12) Uani d . 1 C
C4 0.3925(4) 0.4083(4) 0.5322(6) 0.0735(16) Uani d . 1 C
H4A 0.4518 0.4284 0.5663 0.110 Uiso calc R 1 H
H4B 0.3979 0.3439 0.5037 0.110 Uiso calc R 1 H
H4C 0.3444 0.4119 0.5943 0.110 Uiso calc R 1 H
C5 0.2726(4) 0.4385(4) 0.3676(6) 0.0816(19) Uani d . 1 C
H5A 0.2776 0.3723 0.3471 0.122 Uiso calc R 1 H
H5B 0.2595 0.4745 0.2945 0.122 Uiso calc R 1 H
H5C 0.2223 0.4474 0.4258 0.122 Uiso calc R 1 H
C6 0.3546(3) 0.5742(3) 0.4692(5) 0.0553(14) Uani d . 1 C
H6A 0.3221 0.6104 0.4060 0.066 Uiso calc R 1 H
H6B 0.3148 0.5740 0.5419 0.066 Uiso calc R 1 H
C7 0.4451(3) 0.6238(3) 0.4997(4) 0.0423(11) Uani d . 1 C
C8 0.5304(3) 0.5958(3) 0.4564(4) 0.0393(10) Uani d . 1 C
C9 0.6203(3) 0.6481(3) 0.4908(4) 0.0426(11) Uani d . 1 C
H9 0.6655 0.6011 0.5217 0.051 Uiso calc R 1 H
C10 0.6010(3) 0.7182(3) 0.5932(4) 0.0396(10) Uani d . 1 C
C11 0.5125(3) 0.7435(3) 0.6280(4) 0.0425(11) Uani d . 1 C
C12 0.4902(3) 0.8153(3) 0.7259(5) 0.0558(13) Uani d . 1 C
H12A 0.4788 0.7823 0.8029 0.067 Uiso calc R 1 H
H12B 0.4326 0.8485 0.7037 0.067 Uiso calc R 1 H
C13 0.5690(3) 0.8880(3) 0.7447(5) 0.0536(12) Uani d . 1 C
C14 0.5759(4) 0.9559(4) 0.6370(6) 0.0829(18) Uani d . 1 C
H14A 0.5922 0.9212 0.5639 0.124 Uiso calc R 1 H
H14B 0.6237 1.0026 0.6534 0.124 Uiso calc R 1 H
H14C 0.5162 0.9871 0.6252 0.124 Uiso calc R 1 H
C15 0.5499(4) 0.9446(4) 0.8623(5) 0.086(2) Uani d . 1 C
H15A 0.4948 0.9833 0.8511 0.130 Uiso calc R 1 H
H15B 0.6032 0.9844 0.8802 0.130 Uiso calc R 1 H
H15C 0.5398 0.9014 0.9295 0.130 Uiso calc R 1 H
C16 0.6613(3) 0.8308(4) 0.7572(5) 0.0588(14) Uani d . 1 C
H16A 0.7138 0.8751 0.7585 0.071 Uiso calc R 1 H
H16B 0.6605 0.7981 0.8358 0.071 Uiso calc R 1 H
C17 0.6787(3) 0.7601(3) 0.6597(4) 0.0474(11) Uani d . 1 C
C18 0.6649(3) 0.6979(3) 0.3818(4) 0.0445(11) Uani d . 1 C
C19 0.7558(3) 0.6763(4) 0.3432(5) 0.0600(14) Uani d . 1 C
H19 0.7896 0.6290 0.3839 0.072 Uiso calc R 1 H
C20 0.7974(3) 0.7235(4) 0.2452(5) 0.0687(16) Uani d . 1 C
H20 0.8584 0.7079 0.2209 0.082 Uiso calc R 1 H
C21 0.7489(4) 0.7927(4) 0.1847(5) 0.0656(15) Uani d . 1 C
C22 0.6584(4) 0.8155(4) 0.2208(5) 0.0704(16) Uani d . 1 C
H22 0.6253 0.8632 0.1802 0.084 Uiso calc R 1 H
C23 0.6172(3) 0.7673(3) 0.3177(5) 0.0551(13) Uani d . 1 C
H23 0.5556 0.7822 0.3402 0.066 Uiso calc R 1 H

loop_
_atom_site_aniso_label
_atom_site_aniso_U_11
_atom_site_aniso_U_22
_atom_site_aniso_U_33
_atom_site_aniso_U_12
_atom_site_aniso_U_13
_atom_site_aniso_U_23
Br1 0.1107(5) 0.1424(6) 0.0527(3) -0.0667(4) 0.0017(5) 0.0173(5)
O1 0.069(2) 0.058(2) 0.060(2) 0.0170(18) 0.0135(19) -0.0044(19)
O2 0.0302(16) 0.073(2) 0.070(2) -0.0073(15) -0.0019(17) 0.0091(19)
N1 0.0268(18) 0.049(2) 0.072(3) 0.0034(16) 0.000(2) -0.022(2)
C1 0.059(3) 0.044(3) 0.039(3) 0.008(2) 0.008(2) 0.007(2)
C2 0.073(4) 0.050(3) 0.052(3) -0.010(3) 0.004(3) -0.010(3)
C3 0.050(3) 0.045(3) 0.057(3) -0.007(2) -0.006(3) -0.014(3)
C4 0.085(3) 0.065(3) 0.071(4) -0.017(2) 0.004(4) 0.003(4)
C5 0.079(4) 0.076(4) 0.090(5) -0.017(3) -0.009(3) -0.034(4)
C6 0.038(2) 0.051(3) 0.078(4) -0.006(2) -0.003(3) -0.013(3)
C7 0.035(2) 0.038(2) 0.054(3) -0.0009(19) -0.003(2) -0.002(2)
C8 0.040(2) 0.037(2) 0.041(2) 0.0017(19) 0.004(2) -0.001(2)
C9 0.031(2) 0.044(3) 0.053(3) 0.0066(19) 0.002(2) 0.004(2)
C10 0.032(2) 0.044(3) 0.043(3) -0.0009(18) 0.0020(19) 0.000(2)
C11 0.031(2) 0.047(3) 0.050(3) -0.0006(19) -0.003(2) -0.006(2)
C12 0.043(3) 0.058(3) 0.067(3) -0.001(2) 0.004(3) -0.017(3)
C13 0.051(3) 0.054(3) 0.057(3) -0.010(2) -0.006(3) -0.008(3)
C14 0.101(4) 0.061(4) 0.086(5) -0.004(3) -0.007(4) 0.010(3)
C15 0.087(4) 0.090(5) 0.082(5) -0.013(3) 0.001(4) -0.043(4)
C16 0.052(3) 0.066(3) 0.059(3) -0.018(2) -0.013(3) -0.002(3)
C17 0.038(3) 0.058(3) 0.046(3) -0.005(2) -0.003(2) 0.012(2)
C18 0.038(3) 0.049(3) 0.047(3) 0.001(2) 0.009(2) -0.002(2)
C19 0.051(3) 0.064(3) 0.065(3) 0.006(3) 0.012(3) 0.005(3)
C20 0.047(3) 0.094(4) 0.065(4) -0.008(3) 0.024(3) -0.004(3)
C21 0.074(4) 0.081(4) 0.042(3) -0.037(3) -0.003(3) 0.001(3)
C22 0.074(4) 0.077(4) 0.060(4) -0.007(3) -0.012(3) 0.020(3)
C23 0.047(3) 0.063(3) 0.055(3) 0.003(2) 0.002(3) 0.013(3)

loop_
_atom_type_symbol
_atom_type_description
_atom_type_scat_dispersion_real
_atom_type_scat_dispersion_imag
_atom_type_scat_source
C C 0.0033 0.0016 'International Tables Vol C Tables 4.2.6.8 and 6.1.1.4'
H H 0.0000 0.0000 'International Tables Vol C Tables 4.2.6.8 and 6.1.1.4'
N N 0.0061 0.0033 'International Tables Vol C Tables 4.2.6.8 and 6.1.1.4'
O O 0.0106 0.0060 'International Tables Vol C Tables 4.2.6.8 and 6.1.1.4'
Br Br -0.2901 2.4595 'International Tables Vol C Tables 4.2.6.8 and 6.1.1.4'

loop_
_geom_angle_atom_site_label_1
_geom_angle_atom_site_label_2
_geom_angle_atom_site_label_3
_geom_angle
C11 N1 C7 121.7(3)
C11 N1 H1 117(3)
C7 N1 H1 120(3)
O1 C1 C8 121.0(4)
O1 C1 C2 121.1(4)
C8 C1 C2 117.9(4)
C1 C2 C3 113.3(4)
C1 C2 H2A 108.9
C3 C2 H2A 108.9
C1 C2 H2B 108.9
C3 C2 H2B 108.9
H2A C2 H2B 107.7
C6 C3 C4 110.0(4)
C6 C3 C2 108.0(4)
C4 C3 C2 109.8(4)
C6 C3 C5 109.2(4)
C4 C3 C5 109.4(4)
C2 C3 C5 110.4(4)
C3 C4 H4A 109.5
C3 C4 H4B 109.5
H4A C4 H4B 109.5
C3 C4 H4C 109.5
H4A C4 H4C 109.5
H4B C4 H4C 109.5
C3 C5 H5A 109.5
C3 C5 H5B 109.5
H5A C5 H5B 109.5
C3 C5 H5C 109.5
H5A C5 H5C 109.5
H5B C5 H5C 109.5
C7 C6 C3 114.6(4)
C7 C6 H6A 108.6
C3 C6 H6A 108.6
C7 C6 H6B 108.6
C3 C6 H6B 108.6
H6A C6 H6B 107.6
C8 C7 N1 121.7(4)
C8 C7 C6 123.5(4)
N1 C7 C6 114.8(4)
C7 C8 C1 119.5(4)
C7 C8 C9 121.5(4)
C1 C8 C9 119.0(4)
C10 C9 C18 110.5(3)
C10 C9 C8 110.3(3)
C18 C9 C8 112.5(4)
C10 C9 H9 107.8
C18 C9 H9 107.8
C8 C9 H9 107.8
C11 C10 C17 117.3(4)
C11 C10 C9 122.9(4)
C17 C10 C9 119.8(4)
C10 C11 N1 120.3(4)
C10 C11 C12 124.6(4)
N1 C11 C12 115.0(4)
C11 C12 C13 113.0(4)
C11 C12 H12A 109.0
C13 C12 H12A 109.0
C11 C12 H12B 109.0
C13 C12 H12B 109.0
H12A C12 H12B 107.8
C14 C13 C12 111.5(5)
C14 C13 C15 109.2(4)
C12 C13 C15 109.3(4)
C14 C13 C16 110.1(4)
C12 C13 C16 106.3(4)
C15 C13 C16 110.4(4)
C13 C14 H14A 109.5
C13 C14 H14B 109.5
H14A C14 H14B 109.5
C13 C14 H14C 109.5
H14A C14 H14C 109.5
H14B C14 H14C 109.5
C13 C15 H15A 109.5
C13 C15 H15B 109.5
H15A C15 H15B 109.5
C13 C15 H15C 109.5
H15A C15 H15C 109.5
H15B C15 H15C 109.5
C17 C16 C13 115.5(4)
C17 C16 H16A 108.4
C13 C16 H16A 108.4
C17 C16 H16B 108.4
C13 C16 H16B 108.4
H16A C16 H16B 107.5
O2 C17 C10 119.1(4)
O2 C17 C16 120.3(4)
C10 C17 C16 120.5(4)
C23 C18 C19 117.2(5)
C23 C18 C9 121.2(4)
C19 C18 C9 121.6(4)
C20 C19 C18 121.4(5)
C20 C19 H19 119.3
C18 C19 H19 119.3
C21 C20 C19 120.0(5)
C21 C20 H20 120.0
C19 C20 H20 120.0
C20 C21 C22 119.9(5)
C20 C21 Br1 120.5(4)
C22 C21 Br1 119.6(5)
C21 C22 C23 119.7(5)
C21 C22 H22 120.2
C23 C22 H22 120.2
C18 C23 C22 121.8(5)
C18 C23 H23 119.1
C22 C23 H23 119.1

loop_
_geom_bond_atom_site_label_1
_geom_bond_atom_site_label_2
_geom_bond_distance
Br1 C21 1.899(5)
O1 C1 1.234(5)
O2 C17 1.251(5)
N1 C11 1.361(5)
N1 C7 1.370(5)
N1 H1 0.87(3)
C1 C8 1.452(6)
C1 C2 1.512(6)
C2 C3 1.525(7)
C2 H2A 0.9700
C2 H2B 0.9700
C3 C6 1.515(6)
C3 C4 1.525(7)
C3 C5 1.542(7)
C4 H4A 0.9600
C4 H4B 0.9600
C4 H4C 0.9600
C5 H5A 0.9600
C5 H5B 0.9600
C5 H5C 0.9600
C6 C7 1.495(6)
C6 H6A 0.9700
C6 H6B 0.9700
C7 C8 1.355(5)
C8 C9 1.517(6)
C9 C10 1.511(6)
C9 C18 1.513(6)
C9 H9 0.9800
C10 C11 1.357(5)
C10 C17 1.442(6)
C11 C12 1.499(6)
C12 C13 1.528(6)
C12 H12A 0.9700
C12 H12B 0.9700
C13 C14 1.513(7)
C13 C15 1.529(7)
C13 C16 1.541(6)
C14 H14A 0.9600
C14 H14B 0.9600
C14 H14C 0.9600
C15 H15A 0.9600
C15 H15B 0.9600
C15 H15C 0.9600
C16 C17 1.473(7)
C16 H16A 0.9700
C16 H16B 0.9700
C18 C23 1.377(6)
C18 C19 1.388(6)
C19 C20 1.385(7)
C19 H19 0.9300
C20 C21 1.361(7)
C20 H20 0.9300
C21 C22 1.378(8)
C22 C23 1.381(7)
C22 H22 0.9300
C23 H23 0.9300

loop_
_geom_hbond_atom_site_label_D
_geom_hbond_atom_site_label_H
_geom_hbond_atom_site_label_A
_geom_hbond_site_symmetry_A
_geom_hbond_distance_DH
_geom_hbond_distance_HA
_geom_hbond_distance_DA
_geom_hbond_angle_DHA
N1 H1 O2 3_465 0.87(3) 1.881(16) 2.726(4) 165(4)

loop_
_geom_torsion_atom_site_label_1
_geom_torsion_atom_site_label_2
_geom_torsion_atom_site_label_3
_geom_torsion_atom_site_label_4
_geom_torsion
O1 C1 C2 C3 146.4(5)
C8 C1 C2 C3 -36.2(6)
C1 C2 C3 C6 54.3(5)
C1 C2 C3 C4 -65.7(5)
C1 C2 C3 C5 173.6(4)
C4 C3 C6 C7 73.4(5)
C2 C3 C6 C7 -46.4(6)
C5 C3 C6 C7 -166.5(5)
C11 N1 C7 C8 -8.9(7)
C11 N1 C7 C6 170.1(4)
C3 C6 C7 C8 20.4(7)
C3 C6 C7 N1 -158.6(4)
N1 C7 C8 C1 179.8(4)
C6 C7 C8 C1 0.9(7)
N1 C7 C8 C9 -0.6(7)
C6 C7 C8 C9 -179.5(4)
O1 C1 C8 C7 -175.4(4)
C2 C1 C8 C7 7.3(6)
O1 C1 C8 C9 5.1(7)
C2 C1 C8 C9 -172.3(4)
C7 C8 C9 C10 10.6(6)
C1 C8 C9 C10 -169.8(4)
C7 C8 C9 C18 -113.2(5)
C1 C8 C9 C18 66.4(5)
C18 C9 C10 C11 111.9(5)
C8 C9 C10 C11 -13.1(5)
C18 C9 C10 C17 -69.1(5)
C8 C9 C10 C17 166.0(4)
C17 C10 C11 N1 -173.7(4)
C9 C10 C11 N1 5.4(7)
C17 C10 C11 C12 3.3(7)
C9 C10 C11 C12 -177.7(4)
C7 N1 C11 C10 6.5(7)
C7 N1 C11 C12 -170.7(4)
C10 C11 C12 C13 25.2(7)
N1 C11 C12 C13 -157.7(4)
C11 C12 C13 C14 70.9(5)
C11 C12 C13 C15 -168.3(4)
C11 C12 C13 C16 -49.1(6)
C14 C13 C16 C17 -70.1(5)
C12 C13 C16 C17 50.9(6)
C15 C13 C16 C17 169.3(4)
C11 C10 C17 O2 174.7(4)
C9 C10 C17 O2 -4.4(6)
C11 C10 C17 C16 -2.8(6)
C9 C10 C17 C16 178.1(4)
C13 C16 C17 O2 156.2(4)
C13 C16 C17 C10 -26.3(7)
C10 C9 C18 C23 -63.3(5)
C8 C9 C18 C23 60.4(6)
C10 C9 C18 C19 116.0(5)
C8 C9 C18 C19 -120.3(5)
C23 C18 C19 C20 0.9(7)
C9 C18 C19 C20 -178.4(5)
C18 C19 C20 C21 -0.1(8)
C19 C20 C21 C22 -0.1(8)
C19 C20 C21 Br1 178.5(4)
C20 C21 C22 C23 -0.6(8)
Br1 C21 C22 C23 -179.2(4)
C19 C18 C23 C22 -1.6(8)
C9 C18 C23 C22 177.7(5)
C21 C22 C23 C18 1.5(8)

loop_
_cod_related_entry_id
_cod_related_entry_database
_cod_related_entry_code
1 ChemSpider 837253
